data_7045889
loop_
_publ_author_name
'Ji, Qin'
'Li, Linhai'
'Deng, Siyu'
'Cao, Xingxing'
'Chen, Lizhuang'

_publ_section_title
;
 High switchable dielectric phase transition originating from distortion
 in inorganic-organic hybrid materials
 (H<sub>2</sub>dabco-C<sub>2</sub>H<sub>5</sub>)
 [M<sup>II</sup>Cl<sub>4</sub>] (M = Co, Zn).
;
_journal_issue 16
_journal_name_full 'Dalton transactions (Cambridge, England : 2003)'
_journal_page_first 5630
_journal_page_last 5638
_journal_paper_doi 10.1039/c8dt00623g
_journal_volume 47
_journal_year 2018
_chemical_formula_sum 'C8 H17 Cl4 N2 Zn'
_chemical_formula_weight 348.41
_space_group_IT_number 14
_space_group_name_Hall '-P 2ybc'
_space_group_name_H-M_alt 'P 1 21/c 1'
_symmetry_cell_setting monoclinic
_symmetry_space_group_name_Hall '-P 2ybc'
_symmetry_space_group_name_H-M 'P 1 21/c 1'
_atom_sites_solution_hydrogens geom
_atom_sites_solution_primary direct
_atom_sites_solution_secondary difmap
_audit_creation_method SHELXL-97
_audit_update_record
;
2016-04-26 deposited with the CCDC.
2018-03-19 downloaded from the CCDC.
;
_cell_angle_alpha 90.00
_cell_angle_beta 93.857(6)
_cell_angle_gamma 90.00
_cell_formula_units_Z 4
_cell_length_a 9.9794(7)
_cell_length_b 12.3968(9)
_cell_length_c 11.2336(9)
_cell_measurement_reflns_used 3281
_cell_measurement_temperature 203(2)
_cell_measurement_theta_max 27.37
_cell_measurement_theta_min 2.45
_cell_volume 1386.59(18)
_computing_cell_refinement 'Bruker SAINT'
_computing_data_collection 'Bruker APEX2'
_computing_data_reduction 'Bruker SAINT'
_computing_molecular_graphics 'Bruker SHELXTL'
_computing_publication_material 'Bruker SHELXTL'
_computing_structure_refinement 'SHELXL-97 (Sheldrick, 2008)'
_computing_structure_solution 'SHELXS-97 (Sheldrick, 2008)'
_diffrn_ambient_temperature 296(2)
_diffrn_measured_fraction_theta_full 0.968
_diffrn_measured_fraction_theta_max 0.968
_diffrn_measurement_device_type 'Bruker APEX-II CCD'
_diffrn_measurement_method '\f and \w scans'
_diffrn_radiation_monochromator graphite
_diffrn_radiation_source 'fine-focus sealed tube'
_diffrn_radiation_type MoK\a
_diffrn_radiation_wavelength 0.71073
_diffrn_reflns_av_R_equivalents 0.0000
_diffrn_reflns_av_sigmaI/netI 0.0461
_diffrn_reflns_limit_h_max 12
_diffrn_reflns_limit_h_min -12
_diffrn_reflns_limit_k_max 15
_diffrn_reflns_limit_k_min -15
_diffrn_reflns_limit_l_max 13
_diffrn_reflns_limit_l_min -13
_diffrn_reflns_number 2549
_diffrn_reflns_theta_full 25.68
_diffrn_reflns_theta_max 25.68
_diffrn_reflns_theta_min 2.05
_diffrn_standards_number 0
_exptl_absorpt_coefficient_mu 2.514
_exptl_absorpt_correction_T_max 0.6604
_exptl_absorpt_correction_T_min 0.5396
_exptl_absorpt_correction_type multi-scan
_exptl_absorpt_process_details sadabs
_exptl_crystal_density_diffrn 1.669
_exptl_crystal_density_method 'not measured'
_exptl_crystal_F_000 708
_exptl_crystal_size_max 0.28
_exptl_crystal_size_mid 0.24
_exptl_crystal_size_min 0.18
_refine_diff_density_max 2.822
_refine_diff_density_min -1.079
_refine_diff_density_rms 0.269
_refine_ls_extinction_method none
_refine_ls_goodness_of_fit_ref 1.105
_refine_ls_hydrogen_treatment constr
_refine_ls_matrix_type full
_refine_ls_number_parameters 138
_refine_ls_number_reflns 2549
_refine_ls_number_restraints 0
_refine_ls_restrained_S_all 1.105
_refine_ls_R_factor_all 0.1171
_refine_ls_R_factor_gt 0.0990
_refine_ls_shift/su_max 0.000
_refine_ls_shift/su_mean 0.000
_refine_ls_structure_factor_coef Fsqd
_refine_ls_weighting_details 'calc w=1/[\s^2^(Fo^2^)+(0.2760P)^2^+0.0000P] where P=(Fo^2^+2Fc^2^)/3'
_refine_ls_weighting_scheme calc
_refine_ls_wR_factor_gt 0.3022
_refine_ls_wR_factor_ref 0.3415
_reflns_number_gt 2025
_reflns_number_total 2548
_reflns_threshold_expression >2sigma(I)
_cod_data_source_file c8dt00623g2.cif
_cod_data_source_block 111
_cod_depositor_comments
;
The following automatic conversions were performed:

'_symmetry_cell_setting' value 'Monoclinic' changed to 'monoclinic'
according to
/home/data/users/saulius/crontab/automatic-downloads/rss-feeds/RSC/lib/dictionaries/cif_core.dic
dictionary named 'cif_core.dic' version 2.4.2 from 2011-04-26.

'_exptl_absorpt_correction_type' value 'Multi-scan' changed to
'multi-scan' according to
/home/data/users/saulius/crontab/automatic-downloads/rss-feeds/RSC/lib/dictionaries/cif_core.dic
dictionary named 'cif_core.dic' version 2.4.2 from 2011-04-26.

Automatic conversion script
Id: cif_fix_values 4973 2017-02-22 13:04:09Z antanas 

 Adding full bibliography for 7045889--7045892.cif.
;
_cod_original_sg_symbol_H-M 'P2(1)/c  '
_cod_database_code 7045889

loop_
_symmetry_equiv_pos_as_xyz
'x, y, z'
'-x, y+1/2, -z+1/2'
'-x, -y, -z'
'x, -y-1/2, z-1/2'

loop_
_atom_site_label
_atom_site_type_symbol
_atom_site_fract_x
_atom_site_fract_y
_atom_site_fract_z
_atom_site_U_iso_or_equiv
_atom_site_adp_type
_atom_site_occupancy
_atom_site_symmetry_multiplicity
_atom_site_calc_flag
_atom_site_refinement_flags
Zn1 Zn 0.24373(11) 0.42209(9) 0.21001(10) 0.0289(5) Uani 1 1 d .
Cl2 Cl 0.2490(2) 0.60717(16) 0.22595(19) 0.0226(6) Uani 1 1 d .
Cl3 Cl 0.4220(2) 0.3572(2) 0.1141(2) 0.0317(7) Uani 1 1 d .
Cl4 Cl 0.0672(2) 0.3533(2) 0.0917(2) 0.0303(7) Uani 1 1 d .
Cl5 Cl 0.2338(4) 0.3525(2) 0.3950(2) 0.0476(9) Uani 1 1 d .
N1 N 0.2401(9) 0.9641(7) 0.1771(8) 0.0301(19) Uani 1 1 d .
C2 C 0.2532(13) 0.9679(10) 0.3976(9) 0.038(3) Uani 1 1 d .
H2A H 0.3384 0.9538 0.4416 0.046 Uiso 1 1 calc R
H2B H 0.1817 0.9521 0.4492 0.046 Uiso 1 1 calc R
C4 C 0.1175(10) 1.0376(9) 0.1733(10) 0.032(2) Uani 1 1 d .
H4A H 0.0367 0.9944 0.1617 0.039 Uiso 1 1 calc R
H4B H 0.1203 1.0867 0.1063 0.039 Uiso 1 1 calc R
C5 C 0.1127(13) 1.1027(10) 0.2889(11) 0.039(3) Uani 1 1 d .
H5A H 0.0989 1.1786 0.2710 0.047 Uiso 1 1 calc R
H5B H 0.0396 1.0777 0.3344 0.047 Uiso 1 1 calc R
C7 C 0.3628(13) 1.1136(11) 0.2883(11) 0.046(3) Uani 1 1 d .
H7A H 0.3552 1.1876 0.2604 0.055 Uiso 1 1 calc R
H7B H 0.4458 1.1066 0.3377 0.055 Uiso 1 1 calc R
N11 N 0.2459(8) 1.0863(6) 0.3594(8) 0.0266(18) Uani 1 1 d .
C12 C 0.3640(10) 1.0385(8) 0.1842(9) 0.030(2) Uani 1 1 d .
H12A H 0.4449 0.9950 0.1914 0.035 Uiso 1 1 calc R
H12B H 0.3653 1.0802 0.1111 0.035 Uiso 1 1 calc R
C1 C 0.2396(11) 0.8982(9) 0.2896(9) 0.030(2) Uani 1 1 d .
H1A H 0.1564 0.8577 0.2896 0.036 Uiso 1 1 calc R
H1B H 0.3132 0.8470 0.2919 0.036 Uiso 1 1 calc R
C3 C 0.2355(14) 0.8954(10) 0.0688(11) 0.043(3) Uani 1 1 d .
H3A H 0.2167 0.9415 0.0000 0.052 Uiso 1 1 calc R
H3B H 0.1604 0.8461 0.0725 0.052 Uiso 1 1 calc R
C6 C 0.3583(16) 0.8302(12) 0.0479(13) 0.058(4) Uani 1 1 d .
H6A H 0.4287 0.8772 0.0253 0.087 Uiso 1 1 calc R
H6B H 0.3376 0.7790 -0.0148 0.087 Uiso 1 1 calc R
H6C H 0.3873 0.7926 0.1198 0.087 Uiso 1 1 calc R

loop_
_atom_site_aniso_label
_atom_site_aniso_U_11
_atom_site_aniso_U_22
_atom_site_aniso_U_33
_atom_site_aniso_U_23
_atom_site_aniso_U_13
_atom_site_aniso_U_12
Zn1 0.0366(8) 0.0268(8) 0.0238(8) -0.0001(4) 0.0062(5) 0.0011(5)
Cl2 0.0403(14) 0.0060(10) 0.0213(12) -0.0022(7) 0.0017(10) -0.0013(8)
Cl3 0.0266(13) 0.0389(15) 0.0298(14) -0.0005(10) 0.0038(10) 0.0004(10)
Cl4 0.0252(12) 0.0385(14) 0.0279(13) 0.0000(10) 0.0065(10) 0.0024(10)
Cl5 0.097(3) 0.0281(14) 0.0190(14) -0.0014(10) 0.0097(14) -0.0005(14)
N1 0.031(5) 0.033(5) 0.025(4) -0.001(4) 0.000(4) -0.002(4)
C2 0.047(7) 0.042(6) 0.025(6) 0.012(5) 0.003(5) 0.011(5)
C4 0.022(5) 0.037(6) 0.037(6) 0.000(5) -0.004(4) 0.000(4)
C5 0.047(7) 0.038(6) 0.033(6) -0.006(5) 0.001(5) 0.005(5)
C7 0.046(7) 0.053(7) 0.041(7) -0.016(6) 0.022(6) -0.024(6)
N11 0.030(4) 0.016(4) 0.034(5) 0.000(3) 0.005(4) 0.004(3)
C12 0.031(5) 0.026(5) 0.033(5) 0.006(4) 0.011(4) 0.004(4)
C1 0.033(6) 0.028(5) 0.029(6) 0.008(4) 0.001(4) -0.008(4)
C3 0.058(8) 0.042(6) 0.030(6) -0.002(5) 0.011(5) 0.010(6)
C6 0.075(10) 0.058(8) 0.043(7) -0.019(6) 0.020(7) -0.017(7)

loop_
_atom_type_symbol
_atom_type_description
_atom_type_scat_dispersion_real
_atom_type_scat_dispersion_imag
_atom_type_scat_source
C C 0.0033 0.0016 'International Tables Vol C Tables 4.2.6.8 and 6.1.1.4'
H H 0.0000 0.0000 'International Tables Vol C Tables 4.2.6.8 and 6.1.1.4'
N N 0.0061 0.0033 'International Tables Vol C Tables 4.2.6.8 and 6.1.1.4'
Cl Cl 0.1484 0.1585 'International Tables Vol C Tables 4.2.6.8 and 6.1.1.4'
Zn Zn 0.2839 1.4301 'International Tables Vol C Tables 4.2.6.8 and 6.1.1.4'

loop_
_geom_angle_atom_site_label_1
_geom_angle_atom_site_label_2
_geom_angle_atom_site_label_3
_geom_angle
Cl5 Zn1 Cl3 112.51(12)
Cl5 Zn1 Cl4 108.11(12)
Cl3 Zn1 Cl4 100.80(9)
Cl5 Zn1 Cl2 108.15(10)
Cl3 Zn1 Cl2 111.88(10)
Cl4 Zn1 Cl2 115.32(10)
C3 N1 C1 112.0(8)
C3 N1 C4 109.9(8)
C1 N1 C4 107.5(8)
C3 N1 C12 111.5(9)
C1 N1 C12 109.3(8)
C4 N1 C12 106.5(8)
C1 C2 N11 109.2(8)
C1 C2 H2A 109.8
N11 C2 H2A 109.8
C1 C2 H2B 109.8
N11 C2 H2B 109.8
H2A C2 H2B 108.3
N1 C4 C5 111.2(8)
N1 C4 H4A 109.4
C5 C4 H4A 109.4
N1 C4 H4B 109.4
C5 C4 H4B 109.4
H4A C4 H4B 108.0
N11 C5 C4 107.2(9)
N11 C5 H5A 110.3
C4 C5 H5A 110.3
N11 C5 H5B 110.3
C4 C5 H5B 110.3
H5A C5 H5B 108.5
C12 C7 N11 108.9(8)
C12 C7 H7A 109.9
N11 C7 H7A 109.9
C12 C7 H7B 109.9
N11 C7 H7B 109.9
H7A C7 H7B 108.3
C7 N11 C5 112.2(10)
C7 N11 C2 110.1(9)
C5 N11 C2 107.4(8)
C7 C12 N1 111.4(8)
C7 C12 H12A 109.4
N1 C12 H12A 109.4
C7 C12 H12B 109.4
N1 C12 H12B 109.4
H12A C12 H12B 108.0
C2 C1 N1 111.3(9)
C2 C1 H1A 109.4
N1 C1 H1A 109.4
C2 C1 H1B 109.4
N1 C1 H1B 109.4
H1A C1 H1B 108.0
N1 C3 C6 117.2(10)
N1 C3 H3A 108.0
C6 C3 H3A 108.0
N1 C3 H3B 108.0
C6 C3 H3B 108.0
H3A C3 H3B 107.2
C3 C6 H6A 109.5
C3 C6 H6B 109.5
H6A C6 H6B 109.5
C3 C6 H6C 109.5
H6A C6 H6C 109.5
H6B C6 H6C 109.5

loop_
_geom_bond_atom_site_label_1
_geom_bond_atom_site_label_2
_geom_bond_distance
Zn1 Cl5 2.258(3)
Zn1 Cl3 2.287(3)
Zn1 Cl4 2.298(3)
Zn1 Cl2 2.302(2)
N1 C3 1.483(14)
N1 C1 1.506(13)
N1 C4 1.524(13)
N1 C12 1.540(13)
C2 C1 1.488(16)
C2 N11 1.529(13)
C2 H2A 0.9700
C2 H2B 0.9700
C4 C5 1.532(16)
C4 H4A 0.9700
C4 H4B 0.9700
C5 N11 1.514(14)
C5 H5A 0.9700
C5 H5B 0.9700
C7 C12 1.496(15)
C7 N11 1.496(14)
C7 H7A 0.9700
C7 H7B 0.9700
C12 H12A 0.9700
C12 H12B 0.9700
C1 H1A 0.9700
C1 H1B 0.9700
C3 C6 1.500(18)
C3 H3A 0.9700
C3 H3B 0.9700
C6 H6A 0.9600
C6 H6B 0.9600
C6 H6C 0.9600

loop_
_geom_torsion_atom_site_label_1
_geom_torsion_atom_site_label_2
_geom_torsion_atom_site_label_3
_geom_torsion_atom_site_label_4
_geom_torsion
C3 N1 C4 C5 175.0(10)
C1 N1 C4 C5 52.9(11)
C12 N1 C4 C5 -64.1(11)
N1 C4 C5 N11 10.0(13)
C12 C7 N11 C5 -63.2(13)
C12 C7 N11 C2 56.4(13)
C4 C5 N11 C7 54.4(12)
C4 C5 N11 C2 -66.8(11)
C1 C2 N11 C7 -64.3(12)
C1 C2 N11 C5 58.2(11)
N11 C7 C12 N1 4.7(14)
C3 N1 C12 C7 175.6(10)
C1 N1 C12 C7 -60.0(12)
C4 N1 C12 C7 55.8(11)
N11 C2 C1 N1 7.0(12)
C3 N1 C1 C2 176.3(10)
C4 N1 C1 C2 -62.9(10)
C12 N1 C1 C2 52.2(11)
C1 N1 C3 C6 -69.9(13)
C4 N1 C3 C6 170.8(10)
C12 N1 C3 C6 53.0(13)
